data_2234525
loop_
_publ_author_name
'Anand, S.'
'Narayanan, S.'
'Sundaramoorthy, S.'
'Velmurugan, D.'

_publ_section_title
;
 Methyl
 (2<i>E</i>)-2-{[(2-methylquinolin-8-yl)oxy]methyl}-3-(thiophen-2-yl)acrylate
;
_journal_coeditor_code BT5861
_journal_issue 5
_journal_name_full 'Acta Crystallographica Section E'
_journal_page_first o1496
_journal_paper_doi 10.1107/S1600536812014560
_journal_volume 68
_journal_year 2012
_chemical_formula_iupac 'C19 H17 N O3 S'
_chemical_formula_moiety 'C19 H17 N O3 S'
_chemical_formula_sum 'C19 H17 N O3 S'
_chemical_formula_weight 339.40
_chemical_name_systematic
;
Methyl
(2<i>E</i>)-2-{[(2-methylquinolin-8-yl)oxy]methyl}-3-(thiophen-2-yl)acrylate
;
_space_group_IT_number 60
_symmetry_cell_setting orthorhombic
_symmetry_space_group_name_Hall '-P 2n 2ab'
_symmetry_space_group_name_H-M 'P b c n'
_atom_sites_solution_hydrogens geom
_atom_sites_solution_primary direct
_atom_sites_solution_secondary difmap
_audit_creation_method SHELXL-97
_cell_angle_alpha 90.00
_cell_angle_beta 90.00
_cell_angle_gamma 90.00
_cell_formula_units_Z 8
_cell_length_a 24.545(8)
_cell_length_b 8.689(3)
_cell_length_c 15.809(5)
_cell_measurement_reflns_used 2025
_cell_measurement_temperature 293(2)
_cell_measurement_theta_max 28.29
_cell_measurement_theta_min 1.66
_cell_volume 3371.6(19)
_computing_cell_refinement 'SAINT (Bruker, 2008)'
_computing_data_collection 'APEX2 (Bruker, 2008)'
_computing_data_reduction 'SAINT (Bruker, 2008)'
_computing_molecular_graphics 'ORTEP-3 (Farrugia, 1997)'
_computing_publication_material 'SHELXL97 (Sheldrick, 2008) and PLATON (Spek, 2009)'
_computing_structure_refinement 'SHELXL97 (Sheldrick, 2008)'
_computing_structure_solution 'SHELXS97 (Sheldrick, 2008)'
_diffrn_ambient_temperature 293(2)
_diffrn_measured_fraction_theta_full 0.998
_diffrn_measured_fraction_theta_max 0.990
_diffrn_measurement_device_type 'Bruker SMART APEXII area-detector'
_diffrn_measurement_method '\w and \f scans'
_diffrn_radiation_monochromator graphite
_diffrn_radiation_source 'fine-focus sealed tube'
_diffrn_radiation_type MoK\a
_diffrn_radiation_wavelength 0.71073
_diffrn_reflns_av_R_equivalents 0.0321
_diffrn_reflns_av_sigmaI/netI 0.0320
_diffrn_reflns_limit_h_max 32
_diffrn_reflns_limit_h_min -32
_diffrn_reflns_limit_k_max 9
_diffrn_reflns_limit_k_min -11
_diffrn_reflns_limit_l_max 20
_diffrn_reflns_limit_l_min -20
_diffrn_reflns_number 17529
_diffrn_reflns_theta_full 25.00
_diffrn_reflns_theta_max 28.29
_diffrn_reflns_theta_min 1.66
_diffrn_standards_number 0
_exptl_absorpt_coefficient_mu 0.208
_exptl_absorpt_correction_T_max 0.959
_exptl_absorpt_correction_T_min 0.949
_exptl_absorpt_correction_type multi-scan
_exptl_absorpt_process_details '(SADABS; Bruker, 2008)'
_exptl_crystal_colour Colourless
_exptl_crystal_density_diffrn 1.337
_exptl_crystal_density_method 'not measured'
_exptl_crystal_description Block
_exptl_crystal_F_000 1424
_exptl_crystal_size_max 0.25
_exptl_crystal_size_mid 0.23
_exptl_crystal_size_min 0.2
_refine_diff_density_max 0.229
_refine_diff_density_min -0.205
_refine_ls_extinction_method none
_refine_ls_goodness_of_fit_ref 1.034
_refine_ls_hydrogen_treatment constr
_refine_ls_matrix_type full
_refine_ls_number_parameters 219
_refine_ls_number_reflns 4152
_refine_ls_number_restraints 0
_refine_ls_restrained_S_all 1.034
_refine_ls_R_factor_all 0.0682
_refine_ls_R_factor_gt 0.0407
_refine_ls_shift/su_max 0.000
_refine_ls_shift/su_mean 0.000
_refine_ls_structure_factor_coef Fsqd
_refine_ls_weighting_details 'calc w=1/[\s^2^(Fo^2^)+(0.0611P)^2^+0.3929P] where P=(Fo^2^+2Fc^2^)/3'
_refine_ls_weighting_scheme calc
_refine_ls_wR_factor_gt 0.1070
_refine_ls_wR_factor_ref 0.1221
_reflns_number_gt 2805
_reflns_number_total 4152
_reflns_threshold_expression I>2\s(I)
_cod_data_source_file bt5861.cif
_cod_data_source_block I
_cod_original_cell_volume 3371.5(19)
_cod_database_code 2234525
_cod_database_fobs_code 2234525

loop_
_symmetry_equiv_pos_as_xyz
'x, y, z'
'-x+1/2, -y+1/2, z+1/2'
'-x, y, -z+1/2'
'x+1/2, -y+1/2, -z'
'-x, -y, -z'
'x-1/2, y-1/2, -z-1/2'
'x, -y, z-1/2'
'-x-1/2, y-1/2, z'

loop_
_atom_site_type_symbol
_atom_site_label
_atom_site_fract_x
_atom_site_fract_y
_atom_site_fract_z
_atom_site_U_iso_or_equiv
_atom_site_adp_type
_atom_site_calc_flag
_atom_site_refinement_flags
_atom_site_occupancy
_atom_site_symmetry_multiplicity
C C1 0.66864(5) 0.24488(16) 0.06658(11) 0.0385(4) Uani d . 1 1
C C2 0.71433(6) 0.15068(18) 0.08567(13) 0.0498(5) Uani d . 1 1
C C3 0.74634(7) 0.1053(2) 0.01550(16) 0.0656(6) Uani d . 1 1
H H3 0.7770 0.0443 0.0240 0.079 Uiso calc R 1 1
C C4 0.73280(7) 0.1497(2) -0.06405(16) 0.0643(6) Uani d . 1 1
H H4 0.7541 0.1193 -0.1098 0.077 Uiso calc R 1 1
C C5 0.68630(6) 0.2421(2) -0.07710(12) 0.0516(4) Uani d . 1 1
C C6 0.66978(9) 0.2936(3) -0.16408(14) 0.0752(6) Uani d . 1 1
H H6A 0.6315 0.2762 -0.1717 0.113 Uiso calc R 1 1
H H6B 0.6898 0.2362 -0.2056 0.113 Uiso calc R 1 1
H H6C 0.6775 0.4013 -0.1705 0.113 Uiso calc R 1 1
C C7 0.72541(7) 0.1091(2) 0.17010(15) 0.0628(5) Uani d . 1 1
H H7 0.7554 0.0475 0.1824 0.075 Uiso calc R 1 1
C C8 0.69243(7) 0.1587(2) 0.23369(14) 0.0579(5) Uani d . 1 1
H H8 0.7001 0.1303 0.2891 0.070 Uiso calc R 1 1
C C9 0.64683(6) 0.25249(19) 0.21687(11) 0.0471(4) Uani d . 1 1
H H9 0.6248 0.2858 0.2611 0.056 Uiso calc R 1 1
C C10 0.63489(6) 0.29474(17) 0.13523(11) 0.0378(4) Uani d . 1 1
C C11 0.55580(6) 0.43432(17) 0.17728(10) 0.0385(3) Uani d . 1 1
H H11A 0.5761 0.4878 0.2210 0.046 Uiso calc R 1 1
H H11B 0.5378 0.3464 0.2027 0.046 Uiso calc R 1 1
C C12 0.51445(6) 0.54034(17) 0.13842(10) 0.0383(3) Uani d . 1 1
C C13 0.46895(6) 0.49681(18) 0.09823(10) 0.0396(4) Uani d . 1 1
H H13 0.4484 0.5781 0.0771 0.048 Uiso calc R 1 1
C C14 0.44592(6) 0.34661(17) 0.08167(11) 0.0415(4) Uani d . 1 1
C C15 0.39555(7) 0.32582(19) 0.04619(13) 0.0517(4) Uani d . 1 1
H H15 0.3733 0.4066 0.0290 0.062 Uiso calc R 1 1
C C16 0.38082(8) 0.1701(2) 0.03840(15) 0.0622(5) Uani d . 1 1
H H16 0.3477 0.1372 0.0162 0.075 Uiso calc R 1 1
C C17 0.41989(7) 0.0735(2) 0.06666(13) 0.0604(5) Uani d . 1 1
H H17 0.4169 -0.0332 0.0660 0.072 Uiso calc R 1 1
C C18 0.52379(6) 0.70908(19) 0.14450(12) 0.0453(4) Uani d . 1 1
C C19 0.58520(9) 0.9061(2) 0.18099(16) 0.0772(7) Uani d . 1 1
H H19A 0.5752 0.9586 0.1299 0.116 Uiso calc R 1 1
H H19B 0.6234 0.9199 0.1914 0.116 Uiso calc R 1 1
H H19C 0.5648 0.9475 0.2275 0.116 Uiso calc R 1 1
N N1 0.65531(5) 0.28865(15) -0.01364(9) 0.0434(3) Uani d . 1 1
O O1 0.59204(4) 0.38425(13) 0.11118(7) 0.0437(3) Uani d . 1 1
O O2 0.57341(5) 0.74353(13) 0.17233(9) 0.0614(4) Uani d . 1 1
O O3 0.49055(6) 0.80581(14) 0.12741(11) 0.0718(5) Uani d . 1 1
S S1 0.475215(18) 0.16968(5) 0.10362(3) 0.05398(16) Uani d . 1 1

loop_
_atom_site_aniso_label
_atom_site_aniso_U_11
_atom_site_aniso_U_22
_atom_site_aniso_U_33
_atom_site_aniso_U_12
_atom_site_aniso_U_13
_atom_site_aniso_U_23
C1 0.0292(6) 0.0331(7) 0.0532(10) -0.0013(5) -0.0009(6) -0.0032(7)
C2 0.0326(7) 0.0414(8) 0.0753(14) 0.0045(6) -0.0021(8) -0.0043(9)
C3 0.0393(9) 0.0571(11) 0.1005(18) 0.0135(8) 0.0081(10) -0.0103(12)
C4 0.0466(10) 0.0657(12) 0.0806(16) 0.0037(8) 0.0205(10) -0.0188(12)
C5 0.0426(8) 0.0529(10) 0.0594(12) -0.0063(7) 0.0110(8) -0.0130(9)
C6 0.0673(13) 0.1046(17) 0.0536(13) 0.0006(12) 0.0134(10) -0.0128(13)
C7 0.0435(9) 0.0585(10) 0.0864(16) 0.0137(8) -0.0141(10) 0.0079(11)
C8 0.0513(10) 0.0604(11) 0.0621(13) 0.0059(8) -0.0169(9) 0.0089(10)
C9 0.0440(8) 0.0479(9) 0.0493(11) 0.0032(7) -0.0048(7) 0.0027(9)
C10 0.0319(7) 0.0341(7) 0.0475(10) 0.0012(5) -0.0021(6) 0.0019(7)
C11 0.0370(7) 0.0404(8) 0.0380(9) 0.0048(6) 0.0042(6) 0.0013(7)
C12 0.0371(8) 0.0386(7) 0.0392(9) 0.0065(6) 0.0076(6) 0.0014(7)
C13 0.0375(7) 0.0377(7) 0.0437(10) 0.0074(6) 0.0064(7) 0.0049(7)
C14 0.0401(8) 0.0394(8) 0.0448(10) 0.0059(6) 0.0013(7) 0.0045(7)
C15 0.0451(9) 0.0466(9) 0.0634(13) 0.0031(7) -0.0078(8) 0.0060(9)
C16 0.0514(10) 0.0573(11) 0.0778(15) -0.0074(8) -0.0133(10) 0.0012(10)
C17 0.0643(11) 0.0429(9) 0.0740(14) -0.0046(8) -0.0061(10) 0.0021(10)
C18 0.0462(9) 0.0416(8) 0.0479(11) 0.0053(7) 0.0016(7) 0.0007(8)
C19 0.0833(15) 0.0476(11) 0.1007(19) -0.0120(9) -0.0250(13) -0.0013(12)
N1 0.0353(6) 0.0454(7) 0.0496(9) -0.0011(5) 0.0047(6) -0.0049(7)
O1 0.0397(6) 0.0511(6) 0.0403(7) 0.0156(5) 0.0053(4) 0.0047(5)
O2 0.0562(7) 0.0449(7) 0.0830(10) -0.0036(5) -0.0169(6) -0.0003(7)
O3 0.0635(8) 0.0401(6) 0.1119(14) 0.0101(6) -0.0197(8) -0.0007(7)
S1 0.0524(3) 0.0389(2) 0.0707(4) 0.00640(17) -0.0103(2) 0.0031(2)

loop_
_atom_type_symbol
_atom_type_description
_atom_type_scat_dispersion_real
_atom_type_scat_dispersion_imag
_atom_type_scat_source
C C 0.0033 0.0016 'International Tables Vol C Tables 4.2.6.8 and 6.1.1.4'
H H 0.0000 0.0000 'International Tables Vol C Tables 4.2.6.8 and 6.1.1.4'
N N 0.0061 0.0033 'International Tables Vol C Tables 4.2.6.8 and 6.1.1.4'
O O 0.0106 0.0060 'International Tables Vol C Tables 4.2.6.8 and 6.1.1.4'
S S 0.1246 0.1234 'International Tables Vol C Tables 4.2.6.8 and 6.1.1.4'

loop_
_geom_angle_atom_site_label_1
_geom_angle_atom_site_label_2
_geom_angle_atom_site_label_3
_geom_angle
N1 C1 C2 123.20(15)
N1 C1 C10 118.78(13)
C2 C1 C10 118.01(16)
C7 C2 C3 124.31(17)
C7 C2 C1 120.08(17)
C3 C2 C1 115.61(18)
C4 C3 C2 120.75(17)
C4 C3 H3 119.6
C2 C3 H3 119.6
C3 C4 C5 119.70(18)
C3 C4 H4 120.1
C5 C4 H4 120.1
N1 C5 C4 121.90(19)
N1 C5 C6 116.64(17)
C4 C5 C6 121.46(18)
C5 C6 H6A 109.5
C5 C6 H6B 109.5
H6A C6 H6B 109.5
C5 C6 H6C 109.5
H6A C6 H6C 109.5
H6B C6 H6C 109.5
C8 C7 C2 120.25(16)
C8 C7 H7 119.9
C2 C7 H7 119.9
C7 C8 C9 121.07(18)
C7 C8 H8 119.5
C9 C8 H8 119.5
C10 C9 C8 120.07(17)
C10 C9 H9 120.0
C8 C9 H9 120.0
O1 C10 C9 125.42(14)
O1 C10 C1 114.06(14)
C9 C10 C1 120.52(14)
O1 C11 C12 107.82(12)
O1 C11 H11A 110.1
C12 C11 H11A 110.1
O1 C11 H11B 110.1
C12 C11 H11B 110.1
H11A C11 H11B 108.5
C13 C12 C18 115.95(14)
C13 C12 C11 125.75(14)
C18 C12 C11 118.30(13)
C12 C13 C14 131.81(14)
C12 C13 H13 114.1
C14 C13 H13 114.1
C15 C14 C13 123.10(14)
C15 C14 S1 109.86(12)
C13 C14 S1 127.04(12)
C14 C15 C16 113.27(15)
C14 C15 H15 123.4
C16 C15 H15 123.4
C17 C16 C15 112.75(16)
C17 C16 H16 123.6
C15 C16 H16 123.6
C16 C17 S1 112.05(14)
C16 C17 H17 124.0
S1 C17 H17 124.0
O3 C18 O2 122.61(16)
O3 C18 C12 124.76(15)
O2 C18 C12 112.62(13)
O2 C19 H19A 109.5
O2 C19 H19B 109.5
H19A C19 H19B 109.5
O2 C19 H19C 109.5
H19A C19 H19C 109.5
H19B C19 H19C 109.5
C5 N1 C1 118.84(14)
C10 O1 C11 116.56(12)
C18 O2 C19 115.72(14)
C17 S1 C14 92.07(8)

loop_
_geom_bond_atom_site_label_1
_geom_bond_atom_site_label_2
_geom_bond_distance
C1 N1 1.364(2)
C1 C2 1.421(2)
C1 C10 1.432(2)
C2 C7 1.409(3)
C2 C3 1.416(3)
C3 C4 1.357(3)
C3 H3 0.9300
C4 C5 1.411(3)
C4 H4 0.9300
C5 N1 1.322(2)
C5 C6 1.502(3)
C6 H6A 0.9600
C6 H6B 0.9600
C6 H6C 0.9600
C7 C8 1.361(3)
C7 H7 0.9300
C8 C9 1.410(2)
C8 H8 0.9300
C9 C10 1.373(2)
C9 H9 0.9300
C10 O1 1.3622(17)
C11 O1 1.4396(17)
C11 C12 1.502(2)
C11 H11A 0.9700
C11 H11B 0.9700
C12 C13 1.339(2)
C12 C18 1.487(2)
C13 C14 1.446(2)
C13 H13 0.9300
C14 C15 1.370(2)
C14 S1 1.7323(16)
C15 C16 1.406(2)
C15 H15 0.9300
C16 C17 1.351(3)
C16 H16 0.9300
C17 S1 1.6983(19)
C17 H17 0.9300
C18 O3 1.2021(19)
C18 O2 1.3292(19)
C19 O2 1.448(2)
C19 H19A 0.9600
C19 H19B 0.9600
C19 H19C 0.9600

loop_
_geom_hbond_atom_site_label_D
_geom_hbond_atom_site_label_H
_geom_hbond_atom_site_label_A
_geom_hbond_site_symmetry_A
_geom_hbond_distance_DH
_geom_hbond_distance_HA
_geom_hbond_distance_DA
_geom_hbond_angle_DHA
C19 H19B Cg3 1_565 0.96 2.89 3.505(2) 123
C17 H17 O3 1_545 0.93 2.48 3.056(2) 120

loop_
_geom_torsion_atom_site_label_1
_geom_torsion_atom_site_label_2
_geom_torsion_atom_site_label_3
_geom_torsion_atom_site_label_4
_geom_torsion
N1 C1 C2 C7 -179.55(15)
C10 C1 C2 C7 -0.1(2)
N1 C1 C2 C3 0.7(2)
C10 C1 C2 C3 -179.79(14)
C7 C2 C3 C4 179.71(18)
C1 C2 C3 C4 -0.6(3)
C2 C3 C4 C5 0.0(3)
C3 C4 C5 N1 0.6(3)
C3 C4 C5 C6 -179.88(19)
C3 C2 C7 C8 179.74(17)
C1 C2 C7 C8 0.1(3)
C2 C7 C8 C9 -0.2(3)
C7 C8 C9 C10 0.3(3)
C8 C9 C10 O1 179.81(15)
C8 C9 C10 C1 -0.3(2)
N1 C1 C10 O1 -0.41(19)
C2 C1 C10 O1 -179.90(13)
N1 C1 C10 C9 179.70(14)
C2 C1 C10 C9 0.2(2)
O1 C11 C12 C13 83.08(19)
O1 C11 C12 C18 -97.16(16)
C18 C12 C13 C14 -178.52(16)
C11 C12 C13 C14 1.2(3)
C12 C13 C14 C15 173.31(18)
C12 C13 C14 S1 -5.6(3)
C13 C14 C15 C16 -178.11(17)
S1 C14 C15 C16 1.0(2)
C14 C15 C16 C17 -0.8(3)
C15 C16 C17 S1 0.2(3)
C13 C12 C18 O3 11.2(3)
C11 C12 C18 O3 -168.58(18)
C13 C12 C18 O2 -169.61(15)
C11 C12 C18 O2 10.6(2)
C4 C5 N1 C1 -0.4(2)
C6 C5 N1 C1 179.99(15)
C2 C1 N1 C5 -0.2(2)
C10 C1 N1 C5 -179.71(13)
C9 C10 O1 C11 -1.8(2)
C1 C10 O1 C11 178.33(12)
C12 C11 O1 C10 175.71(12)
O3 C18 O2 C19 0.0(3)
C12 C18 O2 C19 -179.19(17)
C16 C17 S1 C14 0.28(18)
C15 C14 S1 C17 -0.72(15)
C13 C14 S1 C17 178.33(16)

loop_
_cod_related_entry_id
_cod_related_entry_database
_cod_related_entry_code
1 ChemSpider 30657667
